data_4033903
loop_
_publ_author_name
'Hofman, Gert-Jan'
'Ottoy, Emile'
'Light, Mark E.'
'Kieffer, Bruno'
'Martins, Jose C.'
'Kuprov, Ilya'
'Sinnaeve, Davy'
'Linclau, Bruno'

_publ_section_title
;
 Synthesis and Conformational Properties of 3,4-Difluoro-l-prolines.
;
_journal_issue 6
_journal_name_full 'The Journal of organic chemistry'
_journal_page_first 3100
_journal_page_last 3120
_journal_paper_doi 10.1021/acs.joc.8b02920
_journal_volume 84
_journal_year 2019
_chemical_absolute_configuration unk
_chemical_formula_moiety 'C8 H11 F2 N O3'
_chemical_formula_sum 'C8 H11 F2 N O3'
_chemical_formula_weight 207.18
_space_group_crystal_system orthorhombic
_space_group_IT_number 19
_space_group_name_Hall 'P 2ac 2ab'
_space_group_name_H-M_alt 'P 21 21 21'
_atom_sites_solution_hydrogens geom
_atom_sites_solution_primary dual
_audit_creation_date 2018-02-03
_audit_creation_method
;
Olex2 1.2-alpha
(compiled 2018.02.02 svn.r3481 for OlexSys, GUI svn.r5465)
;
_cell_angle_alpha 90
_cell_angle_beta 90
_cell_angle_gamma 90
_cell_formula_units_Z 4
_cell_length_a 6.92180(10)
_cell_length_b 10.19260(10)
_cell_length_c 13.0782(2)
_cell_measurement_reflns_used 3610
_cell_measurement_temperature 100(2)
_cell_measurement_theta_max 30.0230
_cell_measurement_theta_min 3.5450
_cell_volume 922.68(2)
_computing_cell_refinement 'CrysAlisPro 1.171.39.9g (Rigaku OD, 2015)'
_computing_data_collection 'CrysAlisPro 1.171.39.9g (Rigaku OD, 2015)'
_computing_data_reduction 'CrysAlisPro 1.171.39.9g (Rigaku OD, 2015)'
_computing_molecular_graphics 'Olex2 (Dolomanov et al., 2009)'
_computing_publication_material 'Olex2 (Dolomanov et al., 2009)'
_computing_structure_refinement 'ShelXL (Sheldrick, 2015)'
_computing_structure_solution 'ShelXT (Sheldrick, 2015)'
_diffrn_ambient_temperature 100(2)
_diffrn_detector 'Hybrid Photon Counting'
_diffrn_detector_area_resol_mean 28.5714
_diffrn_detector_type 'Rigaku HG Saturn724+ (2x2 bin mode)'
_diffrn_measured_fraction_theta_full 0.996
_diffrn_measured_fraction_theta_max 0.997
_diffrn_measurement_details
;
List of Runs (angles in degrees, time in seconds):
  # Type    Start    End  Width  t~exp~   \w     \q     \k     \f   Frames
--------------------------------------------------------------------------
  1  \w    -36.00  14.00   1.00    1.00    --  -19.10 -57.00  60.00   50
  2  \w    -49.00  68.00   1.00    1.00    --  -19.10  57.00-150.00  117
  3  \w    -62.00   7.00   1.00    1.00    --  -19.10 -19.00-120.00   69
;
_diffrn_measurement_device 'three-circle quarter \c goniometer'
_diffrn_measurement_device_type 'Rigaku AFC12 FRE-HF'
_diffrn_measurement_method 'profile data from \w-scans'
_diffrn_measurement_specimen_support 'MiTeGen MicroMesh'
_diffrn_orient_matrix_type 'CrysAlisPro convention (1999,Acta A55,543-557)'
_diffrn_orient_matrix_UB_11 -0.0913092000
_diffrn_orient_matrix_UB_12 0.0118933000
_diffrn_orient_matrix_UB_13 0.0227423000
_diffrn_orient_matrix_UB_21 -0.0465333000
_diffrn_orient_matrix_UB_22 -0.0238810000
_diffrn_orient_matrix_UB_23 -0.0446110000
_diffrn_orient_matrix_UB_31 0.0002210000
_diffrn_orient_matrix_UB_32 -0.0642750000
_diffrn_orient_matrix_UB_33 0.0208172000
_diffrn_radiation_collimation 0.3
_diffrn_radiation_monochromator 'Confocal mirrors, Varimax'
_diffrn_radiation_probe x-ray
_diffrn_radiation_type MoK\a
_diffrn_radiation_wavelength 0.71073
_diffrn_reflns_av_R_equivalents 0.0241
_diffrn_reflns_av_unetI/netI 0.0292
_diffrn_reflns_Laue_measured_fraction_full 0.996
_diffrn_reflns_Laue_measured_fraction_max 0.997
_diffrn_reflns_limit_h_max 9
_diffrn_reflns_limit_h_min -5
_diffrn_reflns_limit_k_max 13
_diffrn_reflns_limit_k_min -13
_diffrn_reflns_limit_l_max 15
_diffrn_reflns_limit_l_min -17
_diffrn_reflns_number 5319
_diffrn_reflns_point_group_measured_fraction_full 0.998
_diffrn_reflns_point_group_measured_fraction_max 0.998
_diffrn_reflns_theta_full 25.242
_diffrn_reflns_theta_max 28.496
_diffrn_reflns_theta_min 3.115
_diffrn_source 'Rotating-anode X-ray tube'
_diffrn_source_current 55.0
_diffrn_source_power 2.475
_diffrn_source_target Mo
_diffrn_source_type 'Rigaku 007 HF'
_diffrn_source_voltage 45.0
_exptl_absorpt_coefficient_mu 0.138
_exptl_absorpt_correction_T_max 1.00000
_exptl_absorpt_correction_T_min 0.53743
_exptl_absorpt_correction_type multi-scan
_exptl_absorpt_process_details
;
CrysAlisPro 1.171.39.9g (Rigaku Oxford Diffraction, 2015)
Empirical absorption correction using spherical harmonics,
 implemented in SCALE3 ABSPACK scaling algorithm.
;
_exptl_crystal_colour 'clear colourless'
_exptl_crystal_colour_lustre clear
_exptl_crystal_colour_primary colourless
_exptl_crystal_density_diffrn 1.491
_exptl_crystal_description block
_exptl_crystal_F_000 432
_exptl_crystal_recrystallization_method 'The material was recrystallised from DCM by slow evaporation'
_exptl_crystal_size_max 0.388
_exptl_crystal_size_mid 0.239
_exptl_crystal_size_min 0.059
_refine_diff_density_max 0.240
_refine_diff_density_min -0.181
_refine_diff_density_rms 0.040
_refine_ls_abs_structure_details
;
 Flack x determined using 876 quotients [(I+)-(I-)]/[(I+)+(I-)]
 (Parsons, Flack and Wagner, Acta Cryst. B69 (2013) 249-259).
;
_refine_ls_abs_structure_Flack 0.0(3)
_refine_ls_extinction_method none
_refine_ls_goodness_of_fit_ref 1.056
_refine_ls_hydrogen_treatment constr
_refine_ls_matrix_type full
_refine_ls_number_parameters 129
_refine_ls_number_reflns 2330
_refine_ls_number_restraints 0
_refine_ls_restrained_S_all 1.056
_refine_ls_R_factor_all 0.0329
_refine_ls_R_factor_gt 0.0315
_refine_ls_shift/su_max 0.000
_refine_ls_shift/su_mean 0.000
_refine_ls_structure_factor_coef Fsqd
_refine_ls_weighting_details 'w=1/[\s^2^(Fo^2^)+(0.0418P)^2^+0.1591P] where P=(Fo^2^+2Fc^2^)/3'
_refine_ls_weighting_scheme calc
_refine_ls_wR_factor_gt 0.0814
_refine_ls_wR_factor_ref 0.0829
_reflns_Friedel_coverage 0.712
_reflns_Friedel_fraction_full 1.000
_reflns_Friedel_fraction_max 1.000
_reflns_number_gt 2234
_reflns_number_total 2330
_reflns_threshold_expression 'I > 2\s(I)'
_cod_data_source_file jo8b02920_si_002.cif
_cod_data_source_block 2018sot0002_k1_100k
_cod_database_code 4033903
_shelx_shelxl_version_number 2016/6
_chemical_oxdiff_formula C8H11F2NO
_chemical_oxdiff_usercomment GJH-8254-85
_shelx_space_group_comment
;
The symmetry employed for this shelxl refinement is uniquely defined
by the following loop, which should always be used as a source of
symmetry information in preference to the above space-group names.
They are only intended as comments.
;
_diffrn_measurement_device_type2 'Rigaku AFC12 (Right)'
_reflns_odcompleteness_completeness 93.10
_reflns_odcompleteness_iscentric 1
_reflns_odcompleteness_theta 30.44
_olex2_refinement_description
;
1. Fixed Uiso
 At 1.2 times of:
  All C(H) groups, All C(H,H) groups
 At 1.5 times of:
  All C(H,H,H) groups
2.a Ternary CH refined with riding coordinates:
 C4(H4), C5(H5), C6(H6)
2.b Secondary CH2 refined with riding coordinates:
 C3(H3A,H3B)
2.c Idealised Me refined as rotating group:
 C1(H1A,H1B,H1C), C8(H8A,H8B,H8C)
;
_olex2_date_sample_submission 2018-01-01
_olex2_diffrn_ambient_temperature_device 'Oxford Cryosystems'
_olex2_exptl_crystal_mounting_method 'The crystal was mounted on a MITIGEN holder with silicon oil'
_olex2_submission_original_sample_id GJH-8254-85
_olex2_submission_special_instructions 'No special instructions were received'
_oxdiff_exptl_absorpt_empirical_details
;
Empirical correction (ABSPACK) includes:
- Absorption correction using spherical harmonics
- Frame scaling
;
_oxdiff_exptl_absorpt_empirical_full_max 1.541
_oxdiff_exptl_absorpt_empirical_full_min 0.673

loop_
_space_group_symop_operation_xyz
'x, y, z'
'-x+1/2, -y, z+1/2'
'-x, y+1/2, -z+1/2'
'x+1/2, -y+1/2, -z'

loop_
_atom_site_label
_atom_site_type_symbol
_atom_site_fract_x
_atom_site_fract_y
_atom_site_fract_z
_atom_site_U_iso_or_equiv
_atom_site_adp_type
_atom_site_occupancy
_atom_site_site_symmetry_order
_atom_site_calc_flag
_atom_site_refinement_flags_posn
C1 C 0.9753(3) 0.39622(18) 0.24622(14) 0.0244(4) Uani 1 1 d .
H1A H 1.076056 0.431882 0.201488 0.037 Uiso 1 1 calc GR
H1B H 0.900206 0.330379 0.208786 0.037 Uiso 1 1 calc GR
H1C H 1.035362 0.355350 0.306140 0.037 Uiso 1 1 calc GR
C2 C 0.8438(2) 0.50532(17) 0.28035(13) 0.0208(3) Uani 1 1 d .
C3 C 0.6977(3) 0.52114(17) 0.10259(12) 0.0212(3) Uani 1 1 d .
H3A H 0.621370 0.439744 0.094038 0.025 Uiso 1 1 calc R
H3B H 0.825077 0.509908 0.069278 0.025 Uiso 1 1 calc R
C4 C 0.5914(3) 0.63875(17) 0.06008(13) 0.0219(4) Uani 1 1 d .
H4 H 0.515852 0.616294 -0.002687 0.026 Uiso 1 1 calc R
C5 C 0.4615(3) 0.68377(16) 0.14729(13) 0.0193(3) Uani 1 1 d .
H5 H 0.427983 0.778919 0.141622 0.023 Uiso 1 1 calc R
C6 C 0.5800(2) 0.65448(16) 0.24384(12) 0.0172(3) Uani 1 1 d .
H6 H 0.649054 0.735423 0.266902 0.021 Uiso 1 1 calc R
C7 C 0.4537(2) 0.60156(16) 0.33001(12) 0.0174(3) Uani 1 1 d .
C8 C 0.2642(3) 0.6624(2) 0.47250(14) 0.0250(4) Uani 1 1 d .
H8A H 0.137157 0.638704 0.445102 0.037 Uiso 1 1 calc GR
H8B H 0.250408 0.735858 0.520253 0.037 Uiso 1 1 calc GR
H8C H 0.319678 0.586834 0.508408 0.037 Uiso 1 1 calc GR
F1 F 0.72400(19) 0.73949(11) 0.04224(9) 0.0338(3) Uani 1 1 d .
F2 F 0.29696(16) 0.60393(11) 0.14570(8) 0.0272(3) Uani 1 1 d .
N1 N 0.7191(2) 0.55567(15) 0.21123(10) 0.0197(3) Uani 1 1 d .
O1 O 0.84565(19) 0.54860(14) 0.36863(9) 0.0262(3) Uani 1 1 d .
O2 O 0.4127(2) 0.48844(12) 0.34221(10) 0.0249(3) Uani 1 1 d .
O3 O 0.39098(18) 0.70044(11) 0.38910(9) 0.0200(3) Uani 1 1 d .

loop_
_atom_site_aniso_label
_atom_site_aniso_U_11
_atom_site_aniso_U_22
_atom_site_aniso_U_33
_atom_site_aniso_U_23
_atom_site_aniso_U_13
_atom_site_aniso_U_12
C1 0.0206(8) 0.0287(9) 0.0240(8) 0.0002(7) 0.0009(7) 0.0027(8)
C2 0.0164(7) 0.0249(8) 0.0209(8) 0.0015(7) 0.0006(6) -0.0014(7)
C3 0.0265(8) 0.0224(8) 0.0149(7) -0.0018(6) -0.0003(6) 0.0025(7)
C4 0.0292(9) 0.0203(8) 0.0162(7) 0.0006(6) 0.0017(7) 0.0003(7)
C5 0.0214(8) 0.0170(7) 0.0194(7) 0.0029(6) -0.0007(6) -0.0017(6)
C6 0.0184(7) 0.0173(7) 0.0159(7) 0.0002(6) 0.0017(6) -0.0004(6)
C7 0.0174(7) 0.0185(7) 0.0162(7) 0.0004(6) -0.0013(6) 0.0012(7)
C8 0.0234(9) 0.0326(9) 0.0190(8) -0.0003(7) 0.0053(7) -0.0019(8)
F1 0.0410(7) 0.0244(6) 0.0360(7) 0.0062(5) 0.0175(5) -0.0027(6)
F2 0.0229(5) 0.0320(6) 0.0267(5) 0.0050(5) -0.0059(4) -0.0077(5)
N1 0.0190(7) 0.0242(7) 0.0159(7) -0.0021(5) 0.0007(5) 0.0035(6)
O1 0.0252(6) 0.0348(7) 0.0186(6) -0.0016(5) -0.0031(5) 0.0041(6)
O2 0.0282(7) 0.0179(6) 0.0287(7) 0.0032(5) 0.0055(5) 0.0002(5)
O3 0.0232(6) 0.0196(6) 0.0170(6) -0.0012(4) 0.0048(5) -0.0006(5)

loop_
_atom_type_symbol
_atom_type_description
_atom_type_scat_dispersion_real
_atom_type_scat_dispersion_imag
_atom_type_scat_source
C C 0.0033 0.0016 'International Tables Vol C Tables 4.2.6.8 and 6.1.1.4'
H H 0.0000 0.0000 'International Tables Vol C Tables 4.2.6.8 and 6.1.1.4'
F F 0.0171 0.0103 'International Tables Vol C Tables 4.2.6.8 and 6.1.1.4'
N N 0.0061 0.0033 'International Tables Vol C Tables 4.2.6.8 and 6.1.1.4'
O O 0.0106 0.0060 'International Tables Vol C Tables 4.2.6.8 and 6.1.1.4'

loop_
_exptl_crystal_face_index_h
_exptl_crystal_face_index_k
_exptl_crystal_face_index_l
_exptl_crystal_face_perp_dist
3 -2 -5 0.0294
-3 2 5 0.0294
0 5 -3 0.1736
0 -5 3 0.1736
-4 -3 -5 0.0601
3 0 5 0.1008

loop_
_geom_angle_atom_site_label_1
_geom_angle_atom_site_label_2
_geom_angle_atom_site_label_3
_geom_angle
H1A C1 H1B 109.5
H1A C1 H1C 109.5
H1B C1 H1C 109.5
C2 C1 H1A 109.5
C2 C1 H1B 109.5
C2 C1 H1C 109.5
N1 C2 C1 117.95(15)
O1 C2 C1 122.33(16)
O1 C2 N1 119.72(16)
H3A C3 H3B 109.2
C4 C3 H3A 111.3
C4 C3 H3B 111.3
N1 C3 H3A 111.3
N1 C3 H3B 111.3
N1 C3 C4 102.37(13)
C3 C4 H4 112.0
C3 C4 C5 104.52(13)
C5 C4 H4 112.0
F1 C4 C3 108.94(15)
F1 C4 H4 112.0
F1 C4 C5 106.95(14)
C4 C5 H5 111.9
C4 C5 C6 104.00(14)
C6 C5 H5 111.9
F2 C5 C4 107.10(13)
F2 C5 H5 111.9
F2 C5 C6 109.51(13)
C5 C6 H6 110.1
C7 C6 C5 111.74(13)
C7 C6 H6 110.1
N1 C6 C5 104.28(13)
N1 C6 H6 110.1
N1 C6 C7 110.53(13)
O2 C7 C6 125.07(15)
O2 C7 O3 124.71(16)
O3 C7 C6 110.21(14)
H8A C8 H8B 109.5
H8A C8 H8C 109.5
H8B C8 H8C 109.5
O3 C8 H8A 109.5
O3 C8 H8B 109.5
O3 C8 H8C 109.5
C2 N1 C3 128.27(15)
C2 N1 C6 119.26(14)
C6 N1 C3 112.44(13)
C7 O3 C8 115.28(13)

loop_
_geom_bond_atom_site_label_1
_geom_bond_atom_site_label_2
_geom_bond_distance
C1 H1A 0.9800
C1 H1B 0.9800
C1 H1C 0.9800
C1 C2 1.505(2)
C2 N1 1.351(2)
C2 O1 1.236(2)
C3 H3A 0.9900
C3 H3B 0.9900
C3 C4 1.512(2)
C3 N1 1.471(2)
C4 H4 1.0000
C4 C5 1.523(2)
C4 F1 1.397(2)
C5 H5 1.0000
C5 C6 1.535(2)
C5 F2 1.4000(19)
C6 H6 1.0000
C6 C7 1.525(2)
C6 N1 1.457(2)
C7 O2 1.198(2)
C7 O3 1.342(2)
C8 H8A 0.9800
C8 H8B 0.9800
C8 H8C 0.9800
C8 O3 1.453(2)

loop_
_exptl_oxdiff_crystal_face_indexfrac_h
_exptl_oxdiff_crystal_face_indexfrac_k
_exptl_oxdiff_crystal_face_indexfrac_l
_exptl_oxdiff_crystal_face_x
_exptl_oxdiff_crystal_face_y
_exptl_oxdiff_crystal_face_z
2.9970 -1.9970 -4.9958 -0.4110 0.1311 0.0250
-2.9970 1.9970 4.9958 0.4110 -0.1311 -0.0250
0.0004 4.9933 -2.9954 -0.0088 0.0144 -0.3833
-0.0004 -4.9933 2.9954 0.0088 -0.0144 0.3833
-3.9946 -2.9945 -4.9951 0.2155 0.4802 0.0876
2.9958 -0.0011 4.9943 -0.1600 -0.3622 0.1047
